data_2104447
loop_
_publ_author_name
'Michiue, Yuichi'
'Shioi, Kousuke'
'Hirosaki, Naoto'
'Takeda, Takashi'
'Xie, Rong-Jun'
'Sato, Akira'
'Onoda, Mitsuko'
'Matsushita, Yoshitaka'

_publ_section_title
;
 Eu~3~Si~15{-~<i>x</i>}Al~1+<i>x~</i>O~<i>x~</i>N~23{-~<i>x</i>}
 (<i>x</i> \\simeq 5/3) as a commensurate composite crystal
;
_journal_coeditor_code SN5084
_journal_issue 5
_journal_name_full 'Acta Crystallographica Section B'
_journal_page_first 567
_journal_page_last 575
_journal_paper_doi 10.1107/S0108768109030419
_journal_volume 65
_journal_year 2009
_chemical_formula_sum 'Al1.778 Eu2 N14.222 O1.111 Si8.889'
_chemical_formula_weight 818.5
_chemical_name_systematic ' ?'
_space_group_ssg_name Pm21n(\a00)000
_symmetry_cell_setting orthorhombic
_cell_angle_alpha 90
_cell_angle_beta 90
_cell_angle_gamma 90
_cell_formula_units_Z 1
_cell_length_a 4.8990(3)
_cell_length_b 9.036(2)
_cell_length_c 7.4677(7)
_cell_modulation_dimension 1
_cell_subsystems_number 2
_cell_volume 330.58(8)
_computing_publication_material '(Jana2000; Petricek and Dusek, 2000)'
_computing_structure_refinement '(Jana2000; Petricek and Dusek, 2000)'
_diffrn_ambient_temperature 295
_diffrn_measured_fraction_theta_full 0.98
_diffrn_measurement_device_type 'Bruker SMART APEX CCDarea-detector'
_diffrn_measurement_method \w
_diffrn_radiation_monochromator graphite
_diffrn_radiation_source 'fine-focus sealed tube'
_diffrn_radiation_type 'Mo K\a'
_diffrn_radiation_wavelength 0.71069
_diffrn_reflns_av_R_equivalents 0.0329
_diffrn_reflns_av_sigmaI/netI 0.0424
_diffrn_reflns_limit_h_max 8
_diffrn_reflns_limit_h_min -8
_diffrn_reflns_limit_index_m_1_max 5
_diffrn_reflns_limit_index_m_1_min -5
_diffrn_reflns_limit_k_max 16
_diffrn_reflns_limit_k_min -16
_diffrn_reflns_limit_l_max 10
_diffrn_reflns_limit_l_min -13
_diffrn_reflns_number 22393
_diffrn_reflns_theta_full 34.53
_diffrn_reflns_theta_max 40.40
_diffrn_reflns_theta_min 1.39
_exptl_absorpt_coefficient_mu 10.369
_exptl_absorpt_correction_T_max 0.4324
_exptl_absorpt_correction_T_min 0.0354
_exptl_absorpt_correction_type multi-scan
_exptl_absorpt_process_details '(SADABS; Sheldrick, 2004)'
_exptl_crystal_colour pale_yellow
_exptl_crystal_density_diffrn 4.1102
_exptl_crystal_description plate
_exptl_crystal_F_000 382
_exptl_crystal_size_max 0.30
_exptl_crystal_size_mid 0.25
_exptl_crystal_size_min 0.05
_refine_diff_density_max 4.59
_refine_diff_density_min -4.18
_refine_ls_extinction_method none
_refine_ls_goodness_of_fit_ref 2.23
_refine_ls_number_parameters 248
_refine_ls_number_reflns 10994
_refine_ls_R_factor_all 0.0587
_refine_ls_R_factor_gt 0.0549
_refine_ls_shift/su_max 0.0418
_refine_ls_shift/su_mean 0.0052
_refine_ls_structure_factor_coef Fsqd
_refine_ls_weighting_details w=1/(\s^2^(I)+0.000004I^2^)
_refine_ls_weighting_scheme sigma
_refine_ls_wR_factor_gt 0.1176
_refine_ls_wR_factor_ref 0.1190
_reflns_number_gt 10354
_reflns_number_total 10994
_reflns_threshold_expression I>2\s(I)
_cod_data_source_file sn5084.cif
_cod_data_source_block 4d
_cod_database_code 2104447
_cod_database_fobs_code 2104447

loop_
_space_group_symop_ssg_id
_space_group_symop_ssg_operation_algebraic
1 x1,x2,x3,x4
2 1/2+x1,1/2+x2,-x3,x4
3 1/2-x1,x2,x3,-x4
4 -x1,1/2+x2,-x3,-x4

loop_
_atom_site_type_symbol
_atom_site_label
_atom_site_fract_x
_atom_site_fract_y
_atom_site_fract_z
_atom_site_U_iso_or_equiv
_atom_site_adp_type
_atom_site_calc_flag
_atom_site_refinement_flags
_atom_site_occupancy
_atom_site_disorder_assembly
_atom_site_disorder_group
Eu Eu11 0.25 0.5 0.25486(3) 0.03111(7) Uani d . 1 . .
Si Si11a 0.25 0.1662(3) 0.4901(3) 0.0113(5) Uani d . 0.8333 . .
Si Si11b 0.25 0.1911(3) 0.5558(3) 0.0138(5) Uani d . 0.8333 . .
Si Si11c 0.1678(8) 0.1674(4) 0.4895(5) 0.0009(7) Uiso d . 0.441(6) . .
Si Si11d 0.3348(11) 0.1845(5) 0.5596(7) 0.0053(10) Uiso d . 0.392(6) . .
Si Si12a 0.75 0.3404(2) 0.5149(3) 0.0110(4) Uani d . 0.8333 . .
Si Si12b 0.75 0.3126(2) 0.4419(3) 0.0115(5) Uani d . 0.8333 . .
Si Si12c 0.8293(9) 0.3387(5) 0.5134(6) 0.0105(9) Uiso d . 0.442(6) . .
Si Si12d 0.6644(10) 0.3182(5) 0.4443(6) 0.0070(9) Uiso d . 0.391(6) . .
Al Al11a 0.25 0.166167 0.490075 0.0113(5) Uani d . 0.1667 . .
Al Al11b 0.25 0.19115 0.555797 0.0138(5) Uani d . 0.1667 . .
Al Al11c 0.167833 0.167406 0.489479 0.0009(7) Uiso d . 0.0882(13) . .
Al Al11d 0.3348 0.184457 0.559631 0.0053(10) Uiso d . 0.0785(13) . .
Al Al12a 0.75 0.340416 0.514937 0.0110(4) Uani d . 0.1667 . .
Al Al12b 0.75 0.312581 0.441946 0.0115(5) Uani d . 0.1667 . .
Al Al12c 0.829298 0.338669 0.513421 0.0105(9) Uiso d . 0.0884(12) . .
Al Al12d 0.664376 0.318156 0.444298 0.0070(9) Uiso d . 0.0783(12) . .
N N11 0.25 0.0019(5) 0.5905(3) 0.0189(5) Uiso d . 0.4444 . .
O O11 0.25 0.001894 0.590478 0.0189(5) Uiso d . 0.5556 . .
Si Si21 0.5 0.64182(10) 0.85767(9) 0.00978(16) Uani d . 0.8333 . .
Si Si22 0 0.84351(10) 0.13046(9) 0.00973(16) Uani d . 0.8333 . .
Al Al21 0.5 0.641818 0.857673 0.00978(16) Uani d . 0.1667 . .
Al Al22 0 0.843511 0.130462 0.00973(16) Uani d . 0.1667 . .
N N21 0.5 0.2237(3) 0.3520(3) 0.0152(5) Uiso d . 1 . .
N N22 0 0.2837(3) 0.6502(3) 0.0122(4) Uiso d . 1 . .
N N23 0.5 0.2781(2) 0.9769(3) 0.0144(3) Uiso d . 1 . .
N N24 0 0.0365(2) 0.1125(3) 0.0128(3) Uiso d . 1 . .

loop_
_atom_site_aniso_label
_atom_site_aniso_U_11
_atom_site_aniso_U_22
_atom_site_aniso_U_33
_atom_site_aniso_U_12
_atom_site_aniso_U_13
_atom_site_aniso_U_23
_atom_site_aniso_type_symbol
Eu11 0.05212(17) 0.01990(7) 0.02132(11) 0 0 -0.00303(9) Eu
Si11a 0.0078(9) 0.0138(8) 0.0124(8) 0 0 0.0007(6) Si
Si11b 0.0161(11) 0.0132(8) 0.0121(8) 0 0 -0.0003(6) Si
Si12a 0.0181(10) 0.0081(6) 0.0070(6) 0 0 0.0000(5) Si
Si12b 0.0141(10) 0.0112(7) 0.0092(7) 0 0 -0.0008(5) Si
Al11a 0.0078(9) 0.0138(8) 0.0124(8) 0 0 0.0007(6) Al
Al11b 0.0161(11) 0.0132(8) 0.0121(8) 0 0 -0.0003(6) Al
Al12a 0.0181(10) 0.0081(6) 0.0070(6) 0 0 0.0000(5) Al
Al12b 0.0141(10) 0.0112(7) 0.0092(7) 0 0 -0.0008(5) Al
Si21 0.0104(3) 0.0109(2) 0.0080(3) 0 0 0.00067(19) Si
Si22 0.0097(3) 0.0113(2) 0.0082(3) 0 0 0.00031(19) Si
Al21 0.0104(3) 0.0109(2) 0.0080(3) 0 0 0.00067(19) Al
Al22 0.0097(3) 0.0113(2) 0.0082(3) 0 0 0.00031(19) Al

loop_
_atom_site_displace_Fourier_atom_site_label
_atom_site_displace_Fourier_axis
_atom_site_displace_Fourier_wave_vector_seq_id
_atom_site_displace_Fourier_param_cos
_atom_site_displace_Fourier_param_sin
Eu11 x 1 0 0.00492(12)
Eu11 y 1 -0.01960(3) 0
Eu11 z 1 0.00569(6) 0
Eu11 x 2 0 0.00282(9)
Eu11 y 2 0.00154(7) 0
Eu11 z 2 0.00675(6) 0
Eu11 x 3 0 0.00082(10)
Eu11 y 3 0 0
Eu11 z 3 0 0
Si11a x 1 0 -0.0345(10)
Si11a y 1 0 0
Si11a z 1 0 0
Si11b x 1 0 0.0330(12)
Si11b y 1 0 0
Si11b z 1 0 0
Si12a x 1 0 0.0521(11)
Si12a y 1 0 0
Si12a z 1 0 0
Si12b x 1 0 -0.0516(12)
Si12b y 1 0 0
Si12b z 1 0 0
Al11a x 1 0 -0.0345(10)
Al11a y 1 0 0
Al11a z 1 0 0
Al11b x 1 0 0.0330(12)
Al11b y 1 0 0
Al11b z 1 0 0
Al12a x 1 0 0.0521(11)
Al12a y 1 0 0
Al12a z 1 0 0
Al12b x 1 0 -0.0516(12)
Al12b y 1 0 0
Al12b z 1 0 0
N11 x 1 0 -0.0067(11)
N11 y 1 -0.0050(3) 0
N11 z 1 -0.0004(6) 0
N11 x 2 0 -0.0016(9)
N11 y 2 -0.0016(6) 0
N11 z 2 -0.0013(6) 0
N11 x 3 0 0.0223(9)
N11 y 3 0 0
N11 z 3 0 0
O11 x 1 0 -0.0067(11)
O11 y 1 -0.0050(3) 0
O11 z 1 -0.0004(6) 0
O11 x 2 0 -0.0016(9)
O11 y 2 -0.0016(6) 0
O11 z 2 -0.0013(6) 0
O11 x 3 0 0.0223(9)
O11 y 3 0 0
O11 z 3 0 0
Si21 x 1 -0.0018(5) 0
Si21 y 1 0 -0.00221(15)
Si21 z 1 0 -0.00549(14)
Si21 x 2 0 -0.0065(5)
Si21 y 2 -0.00428(14) 0
Si21 z 2 0.00710(17) 0
Si21 x 3 0.0015(5) 0
Si21 y 3 0 -0.00008(17)
Si21 z 3 0 -0.0012(2)
Si21 x 4 0 0.0029(6)
Si21 y 4 0.00055(19) 0
Si21 z 4 -0.0002(3) 0
Si21 x 5 0.0004(5) 0
Si21 y 5 0 0
Si21 z 5 0 0
Si22 x 1 0.0007(5) 0
Si22 y 1 0 -0.00084(15)
Si22 z 1 0 -0.00336(15)
Si22 x 2 0 -0.0072(5)
Si22 y 2 0.00506(16) 0
Si22 z 2 -0.00589(18) 0
Si22 x 3 -0.0006(6) 0
Si22 y 3 0 0.00019(18)
Si22 z 3 0 -0.0001(2)
Si22 x 4 0 -0.0031(5)
Si22 y 4 0.00090(19) 0
Si22 z 4 -0.0013(3) 0
Si22 x 5 0.0005(5) 0
Si22 y 5 0 0
Si22 z 5 0 0
Al21 x 1 -0.0018(5) 0
Al21 y 1 0 -0.00221(15)
Al21 z 1 0 -0.00549(14)
Al21 x 2 0 -0.0065(5)
Al21 y 2 -0.00428(14) 0
Al21 z 2 0.00710(17) 0
Al21 x 3 0.0015(5) 0
Al21 y 3 0 -0.00008(17)
Al21 z 3 0 -0.0012(2)
Al21 x 4 0 0.0029(6)
Al21 y 4 0.00055(19) 0
Al21 z 4 -0.0002(3) 0
Al21 x 5 0.0004(5) 0
Al21 y 5 0 0
Al21 z 5 0 0
Al22 x 1 0.0007(5) 0
Al22 y 1 0 -0.00084(15)
Al22 z 1 0 -0.00336(15)
Al22 x 2 0 -0.0072(5)
Al22 y 2 0.00506(16) 0
Al22 z 2 -0.00589(18) 0
Al22 x 3 -0.0006(6) 0
Al22 y 3 0 0.00019(18)
Al22 z 3 0 -0.0001(2)
Al22 x 4 0 -0.0031(5)
Al22 y 4 0.00090(19) 0
Al22 z 4 -0.0013(3) 0
Al22 x 5 0.0005(5) 0
Al22 y 5 0 0
Al22 z 5 0 0
N21 x 1 0.0067(13) 0
N21 y 1 0 0.0211(4)
N21 z 1 0 -0.0110(5)
N21 x 2 0 -0.0597(15)
N21 y 2 -0.0024(4) 0
N21 z 2 -0.0027(5) 0
N21 x 3 -0.0051(17) 0
N21 y 3 0 -0.0012(5)
N21 z 3 0 0.0010(7)
N21 x 4 0 -0.0037(15)
N21 y 4 0.0028(6) 0
N21 z 4 -0.0029(9) 0
N21 x 5 0.0013(13) 0
N21 y 5 0 0
N21 z 5 0 0
N22 x 1 -0.0066(13) 0
N22 y 1 0 0.0275(4)
N22 z 1 0 -0.0099(5)
N22 x 2 0 -0.0657(13)
N22 y 2 0.0000(4) 0
N22 z 2 0.0021(5) 0
N22 x 3 0.0050(15) 0
N22 y 3 0 -0.0022(4)
N22 z 3 0 -0.0005(7)
N22 x 4 0 0.0227(14)
N22 y 4 0.0031(5) 0
N22 z 4 -0.0007(8) 0
N22 x 5 -0.0079(13) 0
N22 y 5 0 0
N22 z 5 0 0
N23 x 1 0.0066(13) 0
N23 y 1 0 0.0074(3)
N23 z 1 0 0.0040(4)
N23 x 2 0 0.0107(11)
N23 y 2 -0.0072(3) 0
N23 z 2 -0.0064(4) 0
N23 x 3 0.0002(13) 0
N23 y 3 0 0.0000(4)
N23 z 3 0 0.0014(5)
N23 x 4 0 0.0061(14)
N23 y 4 -0.0010(4) 0
N23 z 4 0.0006(6) 0
N23 x 5 0.0006(13) 0
N23 y 5 0 0
N23 z 5 0 0
N24 x 1 0.0033(10) 0
N24 y 1 0 -0.0009(3)
N24 z 1 0 0.0123(4)
N24 x 2 0 0.0043(11)
N24 y 2 0.0041(3) 0
N24 z 2 0.0043(4) 0
N24 x 3 -0.0067(12) 0
N24 y 3 0 -0.0009(4)
N24 z 3 0 0.0003(5)
N24 x 4 0 0.0057(14)
N24 y 4 -0.0009(5) 0
N24 z 4 -0.0009(6) 0
N24 x 5 0.0006(13) 0
N24 y 5 0 0
N24 z 5 0 0

loop_
_atom_site_Fourier_wave_vector_seq_id
_atom_site_Fourier_wave_vector_x
_atom_site_Fourier_wave_vector_z
1 1.66667 0.00000
2 3.33333 0.00000
3 5.00000 0.00000
4 6.66667 0.00000
5 8.33333 0.00000

loop_
_atom_site_occ_special_func_atom_site_label
_atom_site_occ_special_func_crenel_c
_atom_site_occ_special_func_crenel_w
Si11a 0 0.3333
Si11b 0.5 0.3333
Si11c 0.1131(13) 0.1667
Si11d 0.3913(18) 0.1667
Si12a 0.5 0.3333
Si12b 0 0.3333
Si12c 0.3822(15) 0.1667
Si12d 0.1073(16) 0.1667
Al11a 0 0.3333
Al11b 0.5 0.3333
Al11c 0.8854 0.1667
Al11d 0.6133 0.1667
Al12a 0.5 0.3333
Al12b 0 0.3333
Al12c 0.388 0.1667
Al12d 0.1079 0.1667

loop_
_atom_site_U_Fourier_atom_site_label
_atom_site_U_Fourier_tens_elem
_atom_site_U_Fourier_wave_vector_seq_id
_atom_site_U_Fourier_param_cos
_atom_site_U_Fourier_param_sin
Eu11 U11 1 -0.0039(3) 0
Eu11 U22 1 -0.0015(2) 0
Eu11 U33 1 0.0069(3) 0
Eu11 U12 1 0 0.01371(11)
Eu11 U13 1 0 -0.0048(2)
Eu11 U23 1 -0.00130(10) 0
Eu11 U11 2 0.01313(18) 0
Eu11 U22 2 -0.00680(9) 0
Eu11 U33 2 0.00904(14) 0
Eu11 U12 2 0 0.0051(2)
Eu11 U13 2 0 -0.0178(2)
Eu11 U23 2 0.0023(2) 0
Eu11 U11 3 0 0
Eu11 U22 3 0 0
Eu11 U33 3 0 0
Eu11 U12 3 0 -0.00259(9)
Eu11 U13 3 0 -0.0050(3)
Eu11 U23 3 0 0
Si11a U11 1 0 0
Si11a U22 1 0 0
Si11a U33 1 0 0
Si11a U12 1 0 0.0098(19)
Si11a U13 1 0 0.007(2)
Si11a U23 1 0 0
Si11b U11 1 0 0
Si11b U22 1 0 0
Si11b U33 1 0 0
Si11b U12 1 0 0.0310(19)
Si11b U13 1 0 -0.005(2)
Si11b U23 1 0 0
Si12a U11 1 0 0
Si12a U22 1 0 0
Si12a U33 1 0 0
Si12a U12 1 0 -0.010(2)
Si12a U13 1 0 -0.002(2)
Si12a U23 1 0 0
Si12b U11 1 0 0
Si12b U22 1 0 0
Si12b U33 1 0 0
Si12b U12 1 0 -0.0056(19)
Si12b U13 1 0 0.010(2)
Si12b U23 1 0 0
Si21 U11 1 0 -0.0023(6)
Si21 U22 1 0 0.0010(4)
Si21 U33 1 0 0.0003(4)
Si21 U12 1 0.0004(4) 0
Si21 U13 1 -0.0021(4) 0
Si21 U23 1 0 0.0001(3)
Si21 U11 2 0.0002(6) 0
Si21 U22 2 -0.0014(4) 0
Si21 U33 2 -0.0001(4) 0
Si21 U12 2 0 -0.0002(4)
Si21 U13 2 0 0.0001(4)
Si21 U23 2 0.0005(3) 0
Si21 U11 3 0 -0.0023(6)
Si21 U22 3 0 0.0003(5)
Si21 U33 3 0 0.0001(5)
Si21 U12 3 -0.0024(5) 0
Si21 U13 3 0.0012(5) 0
Si21 U23 3 0 -0.0017(4)
Si21 U11 4 -0.0008(6) 0
Si21 U22 4 -0.0010(6) 0
Si21 U33 4 0.0005(7) 0
Si21 U12 4 0 0.0023(4)
Si21 U13 4 0 -0.0012(5)
Si21 U23 4 -0.0002(5) 0
Si21 U11 5 0 0
Si21 U22 5 0 0
Si21 U33 5 0 0
Si21 U12 5 0.0014(4) 0
Si21 U13 5 -0.0016(5) 0
Si21 U23 5 0 0
Si22 U11 1 0 -0.0019(6)
Si22 U22 1 0 0.0004(4)
Si22 U33 1 0 -0.0008(4)
Si22 U12 1 -0.0011(4) 0
Si22 U13 1 0.0000(4) 0
Si22 U23 1 0 -0.0008(3)
Si22 U11 2 -0.0040(6) 0
Si22 U22 2 0.0002(4) 0
Si22 U33 2 -0.0014(4) 0
Si22 U12 2 0 -0.0016(4)
Si22 U13 2 0 0.0022(4)
Si22 U23 2 -0.0004(3) 0
Si22 U11 3 0 -0.0033(6)
Si22 U22 3 0 0.0038(5)
Si22 U33 3 0 0.0009(6)
Si22 U12 3 0.0015(5) 0
Si22 U13 3 0.0005(5) 0
Si22 U23 3 0 -0.0012(4)
Si22 U11 4 0.0022(6) 0
Si22 U22 4 0.0011(6) 0
Si22 U33 4 -0.0005(7) 0
Si22 U12 4 0 0.0025(5)
Si22 U13 4 0 -0.0012(5)
Si22 U23 4 0.0009(5) 0
Si22 U11 5 0 0
Si22 U22 5 0 0
Si22 U33 5 0 0
Si22 U12 5 0.0016(4) 0
Si22 U13 5 0.0026(5) 0
Si22 U23 5 0 0
Al21 U11 1 0 -0.0023(6)
Al21 U22 1 0 0.0010(4)
Al21 U33 1 0 0.0003(4)
Al21 U12 1 0.0004(4) 0
Al21 U13 1 -0.0021(4) 0
Al21 U23 1 0 0.0001(3)
Al21 U11 2 0.0002(6) 0
Al21 U22 2 -0.0014(4) 0
Al21 U33 2 -0.0001(4) 0
Al21 U12 2 0 -0.0002(4)
Al21 U13 2 0 0.0001(4)
Al21 U23 2 0.0005(3) 0
Al21 U11 3 0 -0.0023(6)
Al21 U22 3 0 0.0003(5)
Al21 U33 3 0 0.0001(5)
Al21 U12 3 -0.0024(5) 0
Al21 U13 3 0.0012(5) 0
Al21 U23 3 0 -0.0017(4)
Al21 U11 4 -0.0008(6) 0
Al21 U22 4 -0.0010(6) 0
Al21 U33 4 0.0005(7) 0
Al21 U12 4 0 0.0023(4)
Al21 U13 4 0 -0.0012(5)
Al21 U23 4 -0.0002(5) 0
Al21 U11 5 0 0
Al21 U22 5 0 0
Al21 U33 5 0 0
Al21 U12 5 0.0014(4) 0
Al21 U13 5 -0.0016(5) 0
Al21 U23 5 0 0
Al22 U11 1 0 -0.0019(6)
Al22 U22 1 0 0.0004(4)
Al22 U33 1 0 -0.0008(4)
Al22 U12 1 -0.0011(4) 0
Al22 U13 1 0.0000(4) 0
Al22 U23 1 0 -0.0008(3)
Al22 U11 2 -0.0040(6) 0
Al22 U22 2 0.0002(4) 0
Al22 U33 2 -0.0014(4) 0
Al22 U12 2 0 -0.0016(4)
Al22 U13 2 0 0.0022(4)
Al22 U23 2 -0.0004(3) 0
Al22 U11 3 0 -0.0033(6)
Al22 U22 3 0 0.0038(5)
Al22 U33 3 0 0.0009(6)
Al22 U12 3 0.0015(5) 0
Al22 U13 3 0.0005(5) 0
Al22 U23 3 0 -0.0012(4)
Al22 U11 4 0.0022(6) 0
Al22 U22 4 0.0011(6) 0
Al22 U33 4 -0.0005(7) 0
Al22 U12 4 0 0.0025(5)
Al22 U13 4 0 -0.0012(5)
Al22 U23 4 0.0009(5) 0
Al22 U11 5 0 0
Al22 U22 5 0 0
Al22 U33 5 0 0
Al22 U12 5 0.0016(4) 0
Al22 U13 5 0.0026(5) 0
Al22 U23 5 0 0

loop_
_atom_type_symbol
_atom_type_scat_dispersion_real
_atom_type_scat_dispersion_imag
_atom_type_scat_source
Eu -0.158 3.668 'International Tables Vol C Tables  4.2.6.8 and 6.1.1.1'
Si 0.082 0.070 'International Tables Vol C Tables  4.2.6.8 and 6.1.1.1'
Al 0.064 0.051 'International Tables Vol C Tables  4.2.6.8 and 6.1.1.1'
O 0.011 0.006 'International Tables Vol C Tables  4.2.6.8 and 6.1.1.1'
N 0.006 0.003 'International Tables Vol C Tables  4.2.6.8 and 6.1.1.1'

loop_
_cell_subsystem_code
_cell_subsystem_description
_cell_subsystem_matrix_W_1_1
_cell_subsystem_matrix_W_1_4
_cell_subsystem_matrix_W_2_2
_cell_subsystem_matrix_W_3_3
_cell_subsystem_matrix_W_4_1
_cell_subsystem_matrix_W_4_4
? '1-st subsystem' 1 0 1 1 0 1
? '2-nd subsystem' 0 1 1 1 1 0

loop_
_cell_subsystem_matrix_W_1_2
_cell_subsystem_matrix_W_1_3
_cell_subsystem_matrix_W_2_1
_cell_subsystem_matrix_W_2_3
_cell_subsystem_matrix_W_2_4
_cell_subsystem_matrix_W_3_1
_cell_subsystem_matrix_W_3_2
_cell_subsystem_matrix_W_3_4
_cell_subsystem_matrix_W_4_2
_cell_subsystem_matrix_W_4_3
0 0 0 0 0 0 0 0 0 0
0 0 0 0 0 0 0 0 0 0

loop_
_cell_wave_vector_seq_id
_cell_wave_vector_x
_cell_wave_vector_y
_cell_wave_vector_z
1 1.66667 0.00000 0.00000

loop_
_geom_bond_atom_site_label_1
_geom_bond_atom_site_label_2
_geom_bond_site_symmetry_1
_geom_bond_site_symmetry_2
_geom_bond_publ_flag
_geom_bond_distance_max
_geom_bond_distance_min
_geom_bond_distance_av
Si11a N11 . . no 1.710(6) 1.710(6) 1.710(6)
